data_4078940
loop_
_publ_author_name
'Shi, Yang'
'Brenner, Peter'
'Bertsch, Stefanie'
'Radacki, Krzysztof'
'Dewhurst, Rian D.'

_publ_section_title
;
 \h3-Furfuryl and \h3-Thienyl Complexes of Palladium and Platinum of
 Relevance to the Functionalization of Biomass-Derived Furans
;
_journal_issue 15
_journal_name_full Organometallics
_journal_page_first 5599
_journal_paper_doi 10.1021/om300568z
_journal_volume 31
_journal_year 2012
_chemical_formula_moiety 'C43 H37 O3 P2 Pt, C H2 Cl2, B F4'
_chemical_formula_sum 'C44 H39 B Cl2 F4 O3 P2 Pt'
_chemical_formula_weight 1030.49
_chemical_name_common
;
?
;
_chemical_name_systematic
; 
?
;
_space_group_IT_number 2
_symmetry_cell_setting triclinic
_symmetry_space_group_name_Hall '-P 1'
_symmetry_space_group_name_H-M 'P -1'
_atom_sites_solution_hydrogens geom
_atom_sites_solution_primary direct
_atom_sites_solution_secondary difmap
_audit_creation_method SHELXL-97
_cell_angle_alpha 74.868(11)
_cell_angle_beta 76.251(11)
_cell_angle_gamma 77.722(11)
_cell_formula_units_Z 2
_cell_length_a 10.667(8)
_cell_length_b 12.393(9)
_cell_length_c 17.272(13)
_cell_measurement_reflns_used 7175
_cell_measurement_temperature 174(2)
_cell_measurement_theta_max 25.05
_cell_measurement_theta_min 2.34
_cell_volume 2113(3)
_computing_cell_refinement 'Saint+ NT ver. 6.45 (Bruker AXS)'
_computing_data_collection 'Smart NT ver. 5.63 (Bruker AXS)'
_computing_data_reduction 'Saint+ NT ver. 6.45 (Bruker AXS)'
_computing_molecular_graphics 'XP ver. 5.1 (Bruker AXS, 1998)'
_computing_publication_material 'SHELXL-97 (Sheldrick, 2008)'
_computing_structure_refinement 'SHELXL-97 (Sheldrick, 1997)'
_computing_structure_solution 'SHELXS-97 (Sheldrick, 1990)'
_diffrn_ambient_temperature 174(2)
_diffrn_measured_fraction_theta_full 0.995
_diffrn_measured_fraction_theta_max 0.995
_diffrn_measurement_device_type 'Bruker APEX-I CCD'
_diffrn_measurement_method '\f and \w scans'
_diffrn_radiation_monochromator graphite
_diffrn_radiation_source 'sealed tube'
_diffrn_radiation_type MoK\a
_diffrn_radiation_wavelength 0.71073
_diffrn_reflns_av_R_equivalents 0.0688
_diffrn_reflns_av_sigmaI/netI 0.0530
_diffrn_reflns_limit_h_max 13
_diffrn_reflns_limit_h_min -13
_diffrn_reflns_limit_k_max 15
_diffrn_reflns_limit_k_min -15
_diffrn_reflns_limit_l_max 21
_diffrn_reflns_limit_l_min -21
_diffrn_reflns_number 39944
_diffrn_reflns_theta_full 26.12
_diffrn_reflns_theta_max 26.12
_diffrn_reflns_theta_min 1.72
_exptl_absorpt_coefficient_mu 3.579
_exptl_absorpt_correction_T_max 0.807
_exptl_absorpt_correction_T_min 0.442
_exptl_absorpt_correction_type multi-scan
_exptl_absorpt_process_details 'Sadabs 2008/1 (Brucker 2008)'
_exptl_crystal_colour colourless
_exptl_crystal_density_diffrn 1.620
_exptl_crystal_density_method 'not measured'
_exptl_crystal_description plate
_exptl_crystal_F_000 1020
_exptl_crystal_size_max 0.11
_exptl_crystal_size_mid 0.08
_exptl_crystal_size_min 0.06
_refine_diff_density_max 1.523
_refine_diff_density_min -0.743
_refine_diff_density_rms 0.118
_refine_ls_extinction_method none
_refine_ls_goodness_of_fit_ref 1.060
_refine_ls_hydrogen_treatment constr
_refine_ls_matrix_type full
_refine_ls_number_parameters 526
_refine_ls_number_reflns 8377
_refine_ls_number_restraints 13
_refine_ls_restrained_S_all 1.059
_refine_ls_R_factor_all 0.0383
_refine_ls_R_factor_gt 0.0326
_refine_ls_shift/su_max 0.002
_refine_ls_shift/su_mean 0.000
_refine_ls_structure_factor_coef Fsqd
_refine_ls_weighting_details 'calc w=1/[\s^2^(Fo^2^)+(0.0392P)^2^+0.2485P] where P=(Fo^2^+2Fc^2^)/3'
_refine_ls_weighting_scheme calc
_refine_ls_wR_factor_gt 0.0784
_refine_ls_wR_factor_ref 0.0810
_reflns_number_gt 7559
_reflns_number_total 8377
_reflns_threshold_expression >2sigma(I)
_cod_data_source_file om300568z_si_001.cif
_cod_data_source_block 2
_cod_depositor_comments
;
The following automatic conversions were performed:

'_symmetry_cell_setting' value 'Triclinic' changed to 'triclinic'
according to /home/saulius/struct/CIF-dictionaries/cif_core.dic
dictionary named 'cif_core.dic' version 2.4.2 from 2011-04-26.

Automatic conversion script
Id: cif_fix_values 1891 2012-01-12 08:04:46Z andrius 
;
_cod_original_sg_symbol_H-M P-1
_cod_database_code 4078940

loop_
_symmetry_equiv_pos_as_xyz
'x, y, z'
'-x, -y, -z'

loop_
_atom_site_label
_atom_site_type_symbol
_atom_site_fract_x
_atom_site_fract_y
_atom_site_fract_z
_atom_site_U_iso_or_equiv
_atom_site_adp_type
_atom_site_occupancy
_atom_site_symmetry_multiplicity
_atom_site_calc_flag
_atom_site_refinement_flags
_atom_site_disorder_assembly
_atom_site_disorder_group
C1 C 0.3887(4) 0.2332(4) 0.0951(3) 0.0361(10) Uani 1 1 d . . .
H1A H 0.4395 0.1557 0.1012 0.043 Uiso 1 1 calc R . .
H1B H 0.3749 0.2673 0.0385 0.043 Uiso 1 1 calc R . .
C2 C 0.4216(4) 0.3052(4) 0.1357(3) 0.0318(9) Uani 1 1 d . . .
C3 C 0.4133(4) 0.2871(4) 0.2204(3) 0.0333(9) Uani 1 1 d . . .
H3A H 0.4019 0.2185 0.2597 0.040 Uiso 1 1 calc R . .
C4 C 0.4252(4) 0.3922(4) 0.2359(3) 0.0353(10) Uani 1 1 d . A .
H4A H 0.4256 0.4061 0.2874 0.042 Uiso 1 1 calc R . .
C5 C 0.4358(4) 0.4667(4) 0.1641(3) 0.0323(9) Uani 1 1 d . . .
O1 O 0.4307(3) 0.4179(2) 0.10163(18) 0.0342(7) Uani 1 1 d . A .
C6 C 0.4454(3) 0.5880(4) 0.1400(3) 0.0373(10) Uani 0.08(4) 1 d PDU A 1
C7 C 0.528(14) 0.719(7) 0.184(8) 0.100(5) Uani 0.08(4) 1 d PD A 1
H7A H 0.5567 0.7247 0.2328 0.150 Uiso 0.08(4) 1 calc PR A 1
H7B H 0.4451 0.7701 0.1791 0.150 Uiso 0.08(4) 1 calc PR A 1
H7C H 0.5942 0.7399 0.1356 0.150 Uiso 0.08(4) 1 calc PR A 1
O2 O 0.404(8) 0.660(4) 0.088(4) 0.0491(16) Uani 0.08(4) 1 d PD A 1
O3 O 0.510(9) 0.604(5) 0.193(4) 0.074(3) Uani 0.08(4) 1 d PD A 1
C6A C 0.4454(3) 0.5880(4) 0.1400(3) 0.0373(10) Uani 0.92(4) 1 d PD A 2
C7A C 0.459(2) 0.7414(8) 0.1934(6) 0.100(5) Uani 0.92(4) 1 d PD A 2
H7D H 0.5060 0.7519 0.2325 0.150 Uiso 0.92(4) 1 calc PR A 2
H7E H 0.3697 0.7833 0.2019 0.150 Uiso 0.92(4) 1 calc PR A 2
H7F H 0.5042 0.7696 0.1375 0.150 Uiso 0.92(4) 1 calc PR A 2
O2A O 0.4414(11) 0.6467(5) 0.0744(4) 0.0491(16) Uani 0.92(4) 1 d PD A 2
O3A O 0.4541(16) 0.6228(6) 0.2055(4) 0.074(3) Uani 0.92(4) 1 d PD A 2
Pt1 Pt 0.224011(13) 0.259168(12) 0.190043(9) 0.02330(6) Uani 1 1 d . . .
P1 P 0.08689(10) 0.31911(9) 0.30125(6) 0.0267(2) Uani 1 1 d . . .
C10 C 0.0407(4) 0.4720(4) 0.2744(3) 0.0341(9) Uani 1 1 d . . .
C11 C 0.1089(4) 0.5334(4) 0.2017(3) 0.0372(10) Uani 1 1 d . . .
H11A H 0.1763 0.4944 0.1673 0.045 Uiso 1 1 calc R . .
C12 C 0.0782(5) 0.6501(4) 0.1802(3) 0.0463(12) Uani 1 1 d . . .
H12A H 0.1249 0.6907 0.1311 0.056 Uiso 1 1 calc R . .
C13 C -0.0189(6) 0.7076(4) 0.2291(3) 0.0584(15) Uani 1 1 d . . .
H13A H -0.0385 0.7879 0.2145 0.070 Uiso 1 1 calc R . .
C14 C -0.0879(6) 0.6487(4) 0.2995(4) 0.0601(16) Uani 1 1 d . . .
H14A H -0.1561 0.6886 0.3329 0.072 Uiso 1 1 calc R . .
C15 C -0.0591(5) 0.5320(4) 0.3223(3) 0.0477(12) Uani 1 1 d . . .
H15A H -0.1077 0.4925 0.3710 0.057 Uiso 1 1 calc R . .
C20 C 0.1747(4) 0.2870(4) 0.3850(3) 0.0314(9) Uani 1 1 d . . .
C21 C 0.1778(5) 0.3668(4) 0.4279(3) 0.0408(11) Uani 1 1 d . . .
H21A H 0.1286 0.4406 0.4161 0.049 Uiso 1 1 calc R . .
C22 C 0.2531(5) 0.3386(5) 0.4883(3) 0.0479(12) Uani 1 1 d . . .
H22A H 0.2566 0.3938 0.5166 0.057 Uiso 1 1 calc R . .
C23 C 0.3225(5) 0.2311(4) 0.5071(3) 0.0456(12) Uani 1 1 d . . .
H23A H 0.3714 0.2116 0.5495 0.055 Uiso 1 1 calc R . .
C24 C 0.3210(4) 0.1519(4) 0.4646(3) 0.0417(11) Uani 1 1 d . . .
H24A H 0.3702 0.0782 0.4769 0.050 Uiso 1 1 calc R . .
C25 C 0.2482(4) 0.1792(4) 0.4042(3) 0.0331(9) Uani 1 1 d . . .
H25A H 0.2479 0.1240 0.3751 0.040 Uiso 1 1 calc R . .
C30 C -0.0670(4) 0.2667(3) 0.3484(3) 0.0300(9) Uani 1 1 d . . .
C31 C -0.1772(4) 0.3119(4) 0.3131(3) 0.0398(10) Uani 1 1 d . . .
H31A H -0.1735 0.3730 0.2665 0.048 Uiso 1 1 calc R . .
C32 C -0.2918(5) 0.2676(5) 0.3464(4) 0.0523(13) Uani 1 1 d . . .
H32A H -0.3657 0.2971 0.3211 0.063 Uiso 1 1 calc R . .
C33 C -0.3007(5) 0.1818(5) 0.4151(3) 0.0509(13) Uani 1 1 d . . .
H33A H -0.3805 0.1533 0.4380 0.061 Uiso 1 1 calc R . .
C34 C -0.1932(5) 0.1377(4) 0.4504(3) 0.0449(12) Uani 1 1 d . . .
H34A H -0.1990 0.0782 0.4980 0.054 Uiso 1 1 calc R . .
C35 C -0.0773(4) 0.1783(4) 0.4176(3) 0.0364(10) Uani 1 1 d . . .
H35A H -0.0033 0.1459 0.4424 0.044 Uiso 1 1 calc R . .
P2 P 0.08922(9) 0.17758(9) 0.14843(6) 0.0256(2) Uani 1 1 d . . .
C40 C 0.0339(4) 0.0649(3) 0.2331(2) 0.0276(8) Uani 1 1 d . . .
C41 C -0.0934(4) 0.0415(3) 0.2562(3) 0.0318(9) Uani 1 1 d . . .
H41A H -0.1588 0.0853 0.2268 0.038 Uiso 1 1 calc R . .
C42 C -0.1243(4) -0.0462(4) 0.3224(3) 0.0394(10) Uani 1 1 d . . .
H42A H -0.2112 -0.0620 0.3386 0.047 Uiso 1 1 calc R . .
C43 C -0.0294(4) -0.1107(4) 0.3648(3) 0.0394(10) Uani 1 1 d . . .
H43A H -0.0510 -0.1716 0.4094 0.047 Uiso 1 1 calc R . .
C44 C 0.0959(4) -0.0875(4) 0.3429(3) 0.0379(10) Uani 1 1 d . . .
H44A H 0.1607 -0.1317 0.3727 0.045 Uiso 1 1 calc R . .
C45 C 0.1276(4) 0.0001(3) 0.2775(3) 0.0319(9) Uani 1 1 d . . .
H45A H 0.2143 0.0163 0.2627 0.038 Uiso 1 1 calc R . .
C50 C 0.1691(4) 0.1083(4) 0.0641(3) 0.0296(9) Uani 1 1 d . . .
C51 C 0.2379(6) -0.0001(5) 0.0774(3) 0.0603(16) Uani 1 1 d . . .
H51A H 0.2379 -0.0428 0.1318 0.072 Uiso 1 1 calc R . .
C52 C 0.3068(7) -0.0474(5) 0.0127(4) 0.076(2) Uani 1 1 d . . .
H52A H 0.3563 -0.1212 0.0233 0.092 Uiso 1 1 calc R . .
C53 C 0.3056(5) 0.0095(5) -0.0660(3) 0.0573(14) Uani 1 1 d . . .
H53A H 0.3507 -0.0251 -0.1100 0.069 Uiso 1 1 calc R . .
C54 C 0.2383(5) 0.1174(5) -0.0808(3) 0.0555(14) Uani 1 1 d . . .
H54A H 0.2384 0.1587 -0.1355 0.067 Uiso 1 1 calc R . .
C55 C 0.1693(5) 0.1674(4) -0.0160(3) 0.0493(12) Uani 1 1 d . . .
H55A H 0.1224 0.2423 -0.0269 0.059 Uiso 1 1 calc R . .
C60 C -0.0494(4) 0.2712(4) 0.1100(2) 0.0301(9) Uani 1 1 d . . .
C61 C -0.1389(4) 0.2299(4) 0.0833(3) 0.0383(10) Uani 1 1 d . . .
H61A H -0.1298 0.1511 0.0863 0.046 Uiso 1 1 calc R . .
C62 C -0.2412(4) 0.3035(5) 0.0522(3) 0.0456(12) Uani 1 1 d . . .
H62A H -0.3044 0.2750 0.0359 0.055 Uiso 1 1 calc R . .
C63 C -0.2514(4) 0.4190(5) 0.0449(3) 0.0502(13) Uani 1 1 d . . .
H63A H -0.3206 0.4696 0.0223 0.060 Uiso 1 1 calc R . .
C64 C -0.1628(5) 0.4608(4) 0.0700(3) 0.0504(13) Uani 1 1 d . . .
H64A H -0.1710 0.5399 0.0653 0.061 Uiso 1 1 calc R . .
C65 C -0.0606(4) 0.3871(4) 0.1024(3) 0.0390(10) Uani 1 1 d . . .
H65A H 0.0015 0.4161 0.1194 0.047 Uiso 1 1 calc R . .
B2 B 0.5103(5) 0.9537(5) 0.3030(4) 0.0411(12) Uani 1 1 d . . .
F1 F 0.4125(4) 0.9227(3) 0.3684(2) 0.0903(13) Uani 1 1 d . . .
F2 F 0.4529(3) 0.9911(4) 0.2353(2) 0.0853(12) Uani 1 1 d . . .
F3 F 0.6060(3) 0.8618(2) 0.2938(2) 0.0561(8) Uani 1 1 d . . .
F4 F 0.5600(4) 1.0403(3) 0.3120(4) 0.1161(19) Uani 1 1 d . . .
C70 C 0.4256(7) 0.6519(6) 0.4265(5) 0.086(2) Uani 1 1 d . . .
H70A H 0.4272 0.6454 0.4846 0.103 Uiso 1 1 calc R . .
H70B H 0.4397 0.7294 0.3963 0.103 Uiso 1 1 calc R . .
Cl1 Cl 0.2737(2) 0.63095(17) 0.4189(2) 0.1313(10) Uani 1 1 d . . .
Cl2 Cl 0.5527(2) 0.55347(17) 0.38718(12) 0.0920(6) Uani 1 1 d . . .

loop_
_atom_site_aniso_label
_atom_site_aniso_U_11
_atom_site_aniso_U_22
_atom_site_aniso_U_33
_atom_site_aniso_U_23
_atom_site_aniso_U_13
_atom_site_aniso_U_12
C1 0.025(2) 0.043(2) 0.039(3) -0.014(2) 0.0040(18) -0.0059(18)
C2 0.0183(18) 0.033(2) 0.041(2) -0.0044(19) -0.0050(17) -0.0019(16)
C3 0.024(2) 0.035(2) 0.039(2) -0.0032(19) -0.0061(17) -0.0067(17)
C4 0.031(2) 0.042(2) 0.033(2) -0.004(2) -0.0133(18) -0.0038(18)
C5 0.032(2) 0.038(2) 0.030(2) -0.0074(19) -0.0079(17) -0.0105(18)
O1 0.0326(15) 0.0365(16) 0.0336(16) -0.0071(13) -0.0035(12) -0.0099(12)
C6 0.0378(13) 0.0375(13) 0.0374(13) -0.0079(9) -0.0084(9) -0.0073(9)
C7 0.197(14) 0.042(4) 0.091(6) -0.006(4) -0.075(8) -0.041(6)
O2 0.069(4) 0.042(2) 0.034(2) -0.0012(18) -0.010(2) -0.013(2)
O3 0.142(8) 0.043(3) 0.053(3) -0.002(2) -0.044(4) -0.035(4)
C6A 0.0378(13) 0.0375(13) 0.0374(13) -0.0079(9) -0.0084(9) -0.0073(9)
C7A 0.197(14) 0.042(4) 0.091(6) -0.006(4) -0.075(8) -0.041(6)
O2A 0.069(4) 0.042(2) 0.034(2) -0.0012(18) -0.010(2) -0.013(2)
O3A 0.142(8) 0.043(3) 0.053(3) -0.002(2) -0.044(4) -0.035(4)
Pt1 0.01963(8) 0.02412(9) 0.02578(9) -0.00595(6) -0.00387(6) -0.00275(5)
P1 0.0257(5) 0.0269(5) 0.0271(5) -0.0074(4) -0.0046(4) -0.0024(4)
C10 0.040(2) 0.027(2) 0.035(2) -0.0060(18) -0.0106(19) -0.0018(18)
C11 0.038(2) 0.034(2) 0.037(2) -0.0094(19) -0.0047(19) -0.0007(18)
C12 0.061(3) 0.038(3) 0.035(3) -0.004(2) -0.006(2) -0.007(2)
C13 0.090(4) 0.027(3) 0.051(3) -0.008(2) -0.014(3) 0.007(3)
C14 0.074(4) 0.038(3) 0.056(3) -0.018(3) 0.003(3) 0.010(3)
C15 0.056(3) 0.037(3) 0.042(3) -0.014(2) 0.003(2) 0.004(2)
C20 0.030(2) 0.037(2) 0.027(2) -0.0074(18) -0.0036(17) -0.0088(17)
C21 0.051(3) 0.039(3) 0.037(3) -0.012(2) -0.009(2) -0.012(2)
C22 0.064(3) 0.055(3) 0.037(3) -0.015(2) -0.012(2) -0.025(3)
C23 0.045(3) 0.062(3) 0.031(2) 0.004(2) -0.013(2) -0.023(2)
C24 0.033(2) 0.052(3) 0.038(3) -0.003(2) -0.012(2) -0.006(2)
C25 0.035(2) 0.038(2) 0.026(2) -0.0067(18) -0.0059(18) -0.0049(18)
C30 0.0250(19) 0.034(2) 0.031(2) -0.0136(18) -0.0006(16) -0.0037(16)
C31 0.031(2) 0.045(3) 0.041(3) -0.010(2) -0.0081(19) 0.0013(19)
C32 0.028(2) 0.064(3) 0.069(4) -0.024(3) -0.012(2) 0.001(2)
C33 0.032(2) 0.070(4) 0.055(3) -0.028(3) 0.006(2) -0.016(2)
C34 0.045(3) 0.050(3) 0.040(3) -0.008(2) 0.000(2) -0.020(2)
C35 0.032(2) 0.043(3) 0.036(2) -0.009(2) -0.0058(19) -0.0113(19)
P2 0.0222(5) 0.0268(5) 0.0282(5) -0.0072(4) -0.0059(4) -0.0023(4)
C40 0.029(2) 0.026(2) 0.030(2) -0.0098(17) -0.0075(17) -0.0037(16)
C41 0.030(2) 0.031(2) 0.036(2) -0.0085(18) -0.0102(18) -0.0024(17)
C42 0.036(2) 0.042(3) 0.044(3) -0.012(2) -0.002(2) -0.017(2)
C43 0.043(3) 0.036(2) 0.037(3) -0.002(2) -0.004(2) -0.014(2)
C44 0.038(2) 0.035(2) 0.040(3) -0.006(2) -0.011(2) -0.0011(19)
C45 0.0235(19) 0.034(2) 0.040(2) -0.0093(19) -0.0065(17) -0.0051(16)
C50 0.0258(19) 0.037(2) 0.030(2) -0.0144(18) -0.0059(16) -0.0044(17)
C51 0.086(4) 0.052(3) 0.035(3) -0.018(2) -0.016(3) 0.021(3)
C52 0.096(5) 0.060(4) 0.063(4) -0.033(3) -0.014(4) 0.029(4)
C53 0.057(3) 0.071(4) 0.048(3) -0.033(3) -0.008(3) 0.006(3)
C54 0.058(3) 0.071(4) 0.033(3) -0.015(3) -0.004(2) -0.001(3)
C55 0.050(3) 0.049(3) 0.042(3) -0.011(2) -0.004(2) 0.004(2)
C60 0.0253(19) 0.036(2) 0.027(2) -0.0096(18) -0.0032(16) -0.0002(16)
C61 0.034(2) 0.045(3) 0.039(3) -0.009(2) -0.0134(19) -0.0053(19)
C62 0.029(2) 0.068(4) 0.038(3) -0.005(2) -0.012(2) -0.006(2)
C63 0.028(2) 0.066(4) 0.043(3) 0.002(2) -0.011(2) 0.008(2)
C64 0.041(3) 0.040(3) 0.056(3) 0.001(2) -0.006(2) 0.007(2)
C65 0.034(2) 0.037(2) 0.042(3) -0.005(2) -0.010(2) -0.0004(19)
B2 0.041(3) 0.035(3) 0.048(3) -0.006(2) -0.014(2) -0.004(2)
F1 0.091(3) 0.078(3) 0.073(3) -0.005(2) 0.016(2) -0.003(2)
F2 0.059(2) 0.114(3) 0.069(2) 0.000(2) -0.0286(18) 0.009(2)
F3 0.0552(17) 0.0456(17) 0.073(2) -0.0239(15) -0.0254(16) 0.0088(13)
F4 0.072(3) 0.057(2) 0.245(6) -0.059(3) -0.065(3) 0.0034(19)
C70 0.104(6) 0.054(4) 0.106(6) -0.012(4) -0.037(5) -0.013(4)
Cl1 0.1099(17) 0.0530(11) 0.232(3) -0.0094(14) -0.0620(19) -0.0106(11)
Cl2 0.1087(15) 0.0953(14) 0.0736(12) -0.0211(10) -0.0372(11) 0.0049(11)

loop_
_atom_type_symbol
_atom_type_description
_atom_type_scat_dispersion_real
_atom_type_scat_dispersion_imag
_atom_type_scat_source
C C 0.0033 0.0016 'International Tables Vol C Tables 4.2.6.8 and 6.1.1.4'
H H 0.0000 0.0000 'International Tables Vol C Tables 4.2.6.8 and 6.1.1.4'
B B 0.0013 0.0007 'International Tables Vol C Tables 4.2.6.8 and 6.1.1.4'
O O 0.0106 0.0060 'International Tables Vol C Tables 4.2.6.8 and 6.1.1.4'
F F 0.0171 0.0103 'International Tables Vol C Tables 4.2.6.8 and 6.1.1.4'
P P 0.1023 0.0942 'International Tables Vol C Tables 4.2.6.8 and 6.1.1.4'
Pt Pt -1.7033 8.3905 'International Tables Vol C Tables 4.2.6.8 and 6.1.1.4'
Cl Cl 0.1484 0.1585 'International Tables Vol C Tables 4.2.6.8 and 6.1.1.4'

loop_
_geom_angle_atom_site_label_1
_geom_angle_atom_site_label_2
_geom_angle_atom_site_label_3
_geom_angle
C2 C1 Pt1 74.6(2)
C2 C1 H1A 116.0
Pt1 C1 H1A 116.0
C2 C1 H1B 116.0
Pt1 C1 H1B 116.0
H1A C1 H1B 113.0
O1 C2 C3 108.0(4)
O1 C2 C1 123.5(4)
C3 C2 C1 126.2(4)
O1 C2 Pt1 118.1(2)
C3 C2 Pt1 75.7(2)
C1 C2 Pt1 67.7(2)
C2 C3 C4 106.7(4)
C2 C3 Pt1 68.4(2)
C4 C3 Pt1 122.1(3)
C2 C3 H3A 126.7
C4 C3 H3A 126.7
Pt1 C3 H3A 82.1
C5 C4 C3 106.9(4)
C5 C4 H4A 126.6
C3 C4 H4A 126.6
C4 C5 O1 111.2(4)
C4 C5 C6 133.3(4)
O1 C5 C6 115.4(4)
C2 O1 C5 107.1(3)
O2 C6 O3 124.8(11)
O2 C6 C5 130(3)
O3 C6 C5 105(3)
C6 O3 C7 116.1(9)
O3A C7A H7D 109.5
O3A C7A H7E 109.5
H7D C7A H7E 109.5
O3A C7A H7F 109.5
H7D C7A H7F 109.5
H7E C7A H7F 109.5
C1 Pt1 C2 37.74(16)
C1 Pt1 P2 96.52(13)
C2 Pt1 P2 133.60(12)
C1 Pt1 P1 162.32(12)
C2 Pt1 P1 124.59(12)
P2 Pt1 P1 101.00(6)
C1 Pt1 C3 68.54(17)
C2 Pt1 C3 35.95(16)
P2 Pt1 C3 159.48(11)
P1 Pt1 C3 94.98(12)
C10 P1 C20 107.2(2)
C10 P1 C30 104.5(2)
C20 P1 C30 104.0(2)
C10 P1 Pt1 109.00(15)
C20 P1 Pt1 109.32(15)
C30 P1 Pt1 121.91(14)
C15 C10 C11 118.1(4)
C15 C10 P1 123.1(4)
C11 C10 P1 118.8(3)
C12 C11 C10 120.4(4)
C12 C11 H11A 119.8
C10 C11 H11A 119.8
C13 C12 C11 120.5(5)
C13 C12 H12A 119.8
C11 C12 H12A 119.8
C12 C13 C14 119.8(5)
C12 C13 H13A 120.1
C14 C13 H13A 120.1
C13 C14 C15 120.8(5)
C13 C14 H14A 119.6
C15 C14 H14A 119.6
C14 C15 C10 120.5(5)
C14 C15 H15A 119.8
C10 C15 H15A 119.8
C21 C20 C25 118.4(4)
C21 C20 P1 122.9(3)
C25 C20 P1 118.6(3)
C20 C21 C22 120.0(5)
C20 C21 H21A 120.0
C22 C21 H21A 120.0
C23 C22 C21 120.4(5)
C23 C22 H22A 119.8
C21 C22 H22A 119.8
C24 C23 C22 120.0(4)
C24 C23 H23A 120.0
C22 C23 H23A 120.0
C25 C24 C23 120.1(5)
C25 C24 H24A 119.9
C23 C24 H24A 119.9
C24 C25 C20 121.0(4)
C24 C25 H25A 119.5
C20 C25 H25A 119.5
C35 C30 C31 118.2(4)
C35 C30 P1 121.8(3)
C31 C30 P1 119.9(3)
C32 C31 C30 119.8(5)
C32 C31 H31A 120.1
C30 C31 H31A 120.1
C33 C32 C31 121.1(5)
C33 C32 H32A 119.4
C31 C32 H32A 119.4
C34 C33 C32 119.3(5)
C34 C33 H33A 120.3
C32 C33 H33A 120.3
C33 C34 C35 120.8(5)
C33 C34 H34A 119.6
C35 C34 H34A 119.6
C34 C35 C30 120.7(4)
C34 C35 H35A 119.7
C30 C35 H35A 119.7
C60 P2 C40 110.50(19)
C60 P2 C50 102.57(19)
C40 P2 C50 105.28(19)
C60 P2 Pt1 116.49(15)
C40 P2 Pt1 107.58(14)
C50 P2 Pt1 113.87(14)
C45 C40 C41 119.1(4)
C45 C40 P2 116.1(3)
C41 C40 P2 124.9(3)
C42 C41 C40 119.6(4)
C42 C41 H41A 120.2
C40 C41 H41A 120.2
C43 C42 C41 120.3(4)
C43 C42 H42A 119.8
C41 C42 H42A 119.8
C44 C43 C42 120.4(4)
C44 C43 H43A 119.8
C42 C43 H43A 119.8
C43 C44 C45 119.7(4)
C43 C44 H44A 120.1
C45 C44 H44A 120.1
C44 C45 C40 120.8(4)
C44 C45 H45A 119.6
C40 C45 H45A 119.6
C51 C50 C55 118.1(4)
C51 C50 P2 121.6(3)
C55 C50 P2 120.1(3)
C50 C51 C52 120.8(5)
C50 C51 H51A 119.6
C52 C51 H51A 119.6
C53 C52 C51 121.3(5)
C53 C52 H52A 119.3
C51 C52 H52A 119.3
C52 C53 C54 119.0(5)
C52 C53 H53A 120.5
C54 C53 H53A 120.5
C53 C54 C55 120.5(5)
C53 C54 H54A 119.7
C55 C54 H54A 119.7
C50 C55 C54 120.3(5)
C50 C55 H55A 119.9
C54 C55 H55A 119.9
C61 C60 C65 119.6(4)
C61 C60 P2 121.3(3)
C65 C60 P2 119.0(3)
C62 C61 C60 120.0(5)
C62 C61 H61A 120.0
C60 C61 H61A 120.0
C61 C62 C63 119.9(5)
C61 C62 H62A 120.1
C63 C62 H62A 120.1
C64 C63 C62 120.6(4)
C64 C63 H63A 119.7
C62 C63 H63A 119.7
C63 C64 C65 119.9(5)
C63 C64 H64A 120.0
C65 C64 H64A 120.0
C60 C65 C64 120.0(5)
C60 C65 H65A 120.0
C64 C65 H65A 120.0
F4 B2 F3 111.3(4)
F4 B2 F2 108.0(5)
F3 B2 F2 110.1(5)
F4 B2 F1 111.0(5)
F3 B2 F1 109.9(4)
F2 B2 F1 106.3(4)
Cl1 C70 Cl2 112.0(4)
Cl1 C70 H70A 109.2
Cl2 C70 H70A 109.2
Cl1 C70 H70B 109.2
Cl2 C70 H70B 109.2
H70A C70 H70B 107.9

loop_
_geom_bond_atom_site_label_1
_geom_bond_atom_site_label_2
_geom_bond_distance
C1 C2 1.411(6)
C1 Pt1 2.132(4)
C1 H1A 0.9900
C1 H1B 0.9900
C2 O1 1.382(5)
C2 C3 1.404(6)
C2 Pt1 2.223(4)
C3 C4 1.433(6)
C3 Pt1 2.316(4)
C3 H3A 0.9500
C4 C5 1.335(6)
C4 H4A 0.9500
C5 O1 1.385(5)
C5 C6 1.469(6)
C6 O2 1.181(7)
C6 O3 1.342(8)
C7 O3 1.440(8)
C7 H7A 0.9800
C7 H7B 0.9800
C7 H7C 0.9800
C7A O3A 1.439(7)
C7A H7D 0.9800
C7A H7E 0.9800
C7A H7F 0.9800
Pt1 P2 2.2573(15)
Pt1 P1 2.3081(16)
P1 C10 1.817(4)
P1 C20 1.821(4)
P1 C30 1.822(4)
C10 C15 1.392(6)
C10 C11 1.409(6)
C11 C12 1.383(6)
C11 H11A 0.9500
C12 C13 1.372(7)
C12 H12A 0.9500
C13 C14 1.376(8)
C13 H13A 0.9500
C14 C15 1.382(7)
C14 H14A 0.9500
C15 H15A 0.9500
C20 C21 1.392(6)
C20 C25 1.399(6)
C21 C22 1.393(7)
C21 H21A 0.9500
C22 C23 1.377(7)
C22 H22A 0.9500
C23 C24 1.376(7)
C23 H23A 0.9500
C24 C25 1.375(6)
C24 H24A 0.9500
C25 H25A 0.9500
C30 C35 1.395(6)
C30 C31 1.396(6)
C31 C32 1.384(7)
C31 H31A 0.9500
C32 C33 1.371(8)
C32 H32A 0.9500
C33 C34 1.369(7)
C33 H33A 0.9500
C34 C35 1.374(6)
C34 H34A 0.9500
C35 H35A 0.9500
P2 C60 1.819(4)
P2 C40 1.819(4)
P2 C50 1.827(4)
C40 C45 1.391(6)
C40 C41 1.391(6)
C41 C42 1.386(6)
C41 H41A 0.9500
C42 C43 1.379(7)
C42 H42A 0.9500
C43 C44 1.370(6)
C43 H43A 0.9500
C44 C45 1.379(6)
C44 H44A 0.9500
C45 H45A 0.9500
C50 C51 1.377(6)
C50 C55 1.386(7)
C51 C52 1.378(7)
C51 H51A 0.9500
C52 C53 1.360(8)
C52 H52A 0.9500
C53 C54 1.367(8)
C53 H53A 0.9500
C54 C55 1.398(7)
C54 H54A 0.9500
C55 H55A 0.9500
C60 C61 1.387(6)
C60 C65 1.391(6)
C61 C62 1.382(6)
C61 H61A 0.9500
C62 C63 1.386(8)
C62 H62A 0.9500
C63 C64 1.367(8)
C63 H63A 0.9500
C64 C65 1.391(6)
C64 H64A 0.9500
C65 H65A 0.9500
B2 F4 1.351(7)
B2 F3 1.374(6)
B2 F2 1.376(7)
B2 F1 1.377(7)
C70 Cl1 1.734(8)
C70 Cl2 1.754(7)
C70 H70A 0.9900
C70 H70B 0.9900
